data_7048506
loop_
_publ_author_name
'Gudun, Kristina A.'
'Segizbayev, Medet'
'Adamov, Assyl'
'Plessow, Philipp N.'
'Lyssenko, Konstantin A.'
'Balanay, Mannix P.'
'Khalimon, Andrey Y.'

_publ_section_title
;
 POCN Ni(ii) pincer complexes: synthesis, characterization and evaluation
 of catalytic hydrosilylation and hydroboration activities.
;
_journal_issue 5
_journal_name_full 'Dalton transactions (Cambridge, England : 2003)'
_journal_page_first 1732
_journal_page_last 1746
_journal_paper_doi 10.1039/c8dt04854a
_journal_volume 48
_journal_year 2019
_chemical_formula_moiety 'C25.81 H37.43 Cl0.19 N Ni O P'
_chemical_formula_sum 'C25.81 H37.43 Cl0.19 N Ni O P'
_chemical_formula_weight 474.18
_space_group_crystal_system orthorhombic
_space_group_IT_number 33
_space_group_name_Hall 'P 2c -2n'
_space_group_name_H-M_alt 'P n a 21'
_symmetry_space_group_name_Hall 'P 2c -2n'
_symmetry_space_group_name_H-M 'P n a 21'
_atom_sites_solution_hydrogens geom
_audit_creation_method SHELXL-2014/6
_audit_update_record
;
2018-12-06 deposited with the CCDC.
2018-12-28 downloaded from the CCDC.
;
_cell_angle_alpha 90
_cell_angle_beta 90
_cell_angle_gamma 90
_cell_formula_units_Z 8
_cell_length_a 28.3028(16)
_cell_length_b 12.4428(7)
_cell_length_c 14.4107(8)
_cell_measurement_reflns_used 3999
_cell_measurement_temperature 120(2)
_cell_measurement_theta_max 28.32
_cell_measurement_theta_min 2.52
_cell_volume 5075.0(5)
_computing_cell_refinement 'Bruker SAINT'
_computing_data_collection 'Bruker APEX II'
_computing_data_reduction 'Bruker SAINT'
_computing_molecular_graphics 'Bruker SHELXTL'
_computing_publication_material 'Bruker SHELXTL'
_computing_structure_refinement 'SHELXL-97 (Sheldrick, 1997)'
_computing_structure_solution 'SHELXS-97 (Sheldrick, 1997)'
_diffrn_ambient_temperature 120(2)
_diffrn_measured_fraction_theta_full 1.000
_diffrn_measured_fraction_theta_max 1.000
_diffrn_measurement_device_type 'Bruker APEX II CCD area detector''
_diffrn_measurement_method 'omega scans'
_diffrn_radiation_type MoK\a
_diffrn_radiation_wavelength 0.71073
_diffrn_reflns_av_R_equivalents 0.0422
_diffrn_reflns_av_unetI/netI 0.0359
_diffrn_reflns_Laue_measured_fraction_full 1.000
_diffrn_reflns_Laue_measured_fraction_max 1.000
_diffrn_reflns_limit_h_max 38
_diffrn_reflns_limit_h_min -38
_diffrn_reflns_limit_k_max 16
_diffrn_reflns_limit_k_min -16
_diffrn_reflns_limit_l_max 19
_diffrn_reflns_limit_l_min -19
_diffrn_reflns_number 59956
_diffrn_reflns_point_group_measured_fraction_full 1.000
_diffrn_reflns_point_group_measured_fraction_max 1.000
_diffrn_reflns_theta_full 25.242
_diffrn_reflns_theta_max 28.998
_diffrn_reflns_theta_min 1.439
_exptl_absorpt_coefficient_mu 0.864
_exptl_absorpt_correction_type multi-scan
_exptl_absorpt_process_details SADABS
_exptl_crystal_colour blue
_exptl_crystal_density_diffrn 1.241
_exptl_crystal_description block
_exptl_crystal_F_000 2028
_exptl_crystal_size_max 0.320
_exptl_crystal_size_mid 0.220
_exptl_crystal_size_min 0.180
_exptl_transmission_factor_max 0.860
_exptl_transmission_factor_min 0.769
_refine_diff_density_max 0.370
_refine_diff_density_min -0.302
_refine_diff_density_rms 0.050
_refine_ls_abs_structure_details
;
 Refined as an inversion twin.
;
_refine_ls_abs_structure_Flack 0.175(15)
_refine_ls_extinction_method none
_refine_ls_goodness_of_fit_ref 1.037
_refine_ls_hydrogen_treatment constr
_refine_ls_matrix_type full
_refine_ls_number_parameters 570
_refine_ls_number_reflns 13472
_refine_ls_number_restraints 5
_refine_ls_restrained_S_all 1.037
_refine_ls_R_factor_all 0.0432
_refine_ls_R_factor_gt 0.0337
_refine_ls_shift/su_max 0.001
_refine_ls_shift/su_mean 0.000
_refine_ls_structure_factor_coef Fsqd
_refine_ls_weighting_details 'w=1/[\s^2^(Fo^2^)+(0.0334P)^2^+1.5513P] where P=(Fo^2^+2Fc^2^)/3'
_refine_ls_weighting_scheme calc
_refine_ls_wR_factor_gt 0.0792
_refine_ls_wR_factor_ref 0.0836
_reflns_Friedel_coverage 0.927
_reflns_Friedel_fraction_full 1.000
_reflns_Friedel_fraction_max 1.000
_reflns_number_gt 11538
_reflns_number_total 13472
_reflns_threshold_expression I>2\s(I)
_cod_data_source_file c8dt04854a2.cif
_cod_data_source_block MER
_cod_depositor_comments 'Adding full bibliography for 7048505--7048508.cif.'
_cod_database_code 7048506
_shelx_space_group_comment
;
The symmetry employed for this shelxl refinement is uniquely defined
by the following loop, which should always be used as a source of
symmetry information in preference to the above space-group names.
They are only intended as comments.
;
_shelx_estimated_absorpt_t_min 0.769
_shelx_estimated_absorpt_t_max 0.860

loop_
_space_group_symop_operation_xyz
'x, y, z'
'-x, -y, z+1/2'
'x+1/2, -y+1/2, z'
'-x+1/2, y+1/2, z+1/2'

loop_
_atom_site_label
_atom_site_type_symbol
_atom_site_fract_x
_atom_site_fract_y
_atom_site_fract_z
_atom_site_U_iso_or_equiv
_atom_site_adp_type
_atom_site_occupancy
_atom_site_site_symmetry_order
_atom_site_calc_flag
_atom_site_refinement_flags_posn
_atom_site_refinement_flags_adp
_atom_site_refinement_flags_occupancy
_atom_site_disorder_assembly
_atom_site_disorder_group
Ni1 Ni 0.64976(2) 0.75029(3) 0.60710(3) 0.01432(12) Uani 1 1 d D . . . .
P1 P 0.68507(4) 0.73661(6) 0.48149(8) 0.0145(2) Uani 1 1 d . . . . .
O1 O 0.64597(11) 0.74954(15) 0.3955(3) 0.0187(7) Uani 1 1 d . . . . .
N1 N 0.59951(12) 0.75680(19) 0.7026(3) 0.0155(9) Uani 1 1 d . . . . .
C1M C 0.70486(19) 0.7492(7) 0.6894(4) 0.0237(9) Uani 0.851(5) 1 d D . P A 1
H1MA H 0.7061 0.6808 0.7230 0.036 Uiso 0.851(5) 1 calc R U P A 1
H1MB H 0.7024 0.8085 0.7338 0.036 Uiso 0.851(5) 1 calc R U P A 1
H1MC H 0.7337 0.7578 0.6524 0.036 Uiso 0.851(5) 1 calc R U P A 1
C1 C 0.59738(15) 0.7495(2) 0.5281(4) 0.0146(11) Uani 1 1 d . . . . .
C2 C 0.55290(18) 0.7524(2) 0.5688(4) 0.0154(10) Uani 1 1 d . . . . .
C3 C 0.51183(16) 0.7567(2) 0.5170(4) 0.0181(9) Uani 1 1 d . . . . .
H3A H 0.4818 0.7582 0.5462 0.022 Uiso 1 1 calc R U . . .
C4 C 0.51585(16) 0.7589(2) 0.4192(4) 0.0211(10) Uani 1 1 d . . . . .
H4A H 0.4882 0.7623 0.3821 0.025 Uiso 1 1 calc R U . . .
C5 C 0.56023(18) 0.7560(2) 0.3767(4) 0.0231(11) Uani 1 1 d . . . . .
H5A H 0.5629 0.7572 0.3110 0.028 Uiso 1 1 calc R U . . .
C6 C 0.60016(15) 0.7515(2) 0.4315(4) 0.0175(12) Uani 1 1 d . . . . .
C7 C 0.55697(17) 0.7555(2) 0.6693(4) 0.0153(9) Uani 1 1 d . . . . .
H7A H 0.5300 0.7566 0.7084 0.018 Uiso 1 1 calc R U . . .
C8 C 0.60616(17) 0.7587(2) 0.8005(4) 0.0161(10) Uani 1 1 d . . . . .
C9 C 0.62177(11) 0.8554(2) 0.8420(2) 0.0175(6) Uani 1 1 d . . . . .
C10 C 0.63131(12) 0.8555(2) 0.9371(2) 0.0203(6) Uani 1 1 d . . . . .
H10A H 0.6422 0.9195 0.9660 0.024 Uiso 1 1 calc R U . . .
C11 C 0.62512(15) 0.7638(3) 0.9898(4) 0.0228(9) Uani 1 1 d . . . . .
H11A H 0.6313 0.7653 1.0545 0.027 Uiso 1 1 calc R U . . .
C12 C 0.60987(12) 0.6697(3) 0.9482(2) 0.0224(7) Uani 1 1 d . . . . .
H12A H 0.6059 0.6071 0.9852 0.027 Uiso 1 1 calc R U . . .
C13 C 0.60014(11) 0.6644(2) 0.8534(2) 0.0184(6) Uani 1 1 d . . . . .
C14 C 0.62679(12) 0.9565(2) 0.7838(2) 0.0222(7) Uani 1 1 d . . . . .
H14A H 0.6320 0.9338 0.7180 0.027 Uiso 1 1 calc R U . . .
C15 C 0.58079(14) 1.0223(3) 0.7869(3) 0.0318(8) Uani 1 1 d . . . . .
H15A H 0.5548 0.9792 0.7616 0.048 Uiso 1 1 calc R U . . .
H15B H 0.5846 1.0877 0.7498 0.048 Uiso 1 1 calc R U . . .
H15C H 0.5737 1.0417 0.8513 0.048 Uiso 1 1 calc R U . . .
C16 C 0.66909(13) 1.0270(3) 0.8126(3) 0.0331(8) Uani 1 1 d . . . . .
H16A H 0.6975 0.9824 0.8169 0.050 Uiso 1 1 calc R U . . .
H16B H 0.6627 1.0599 0.8731 0.050 Uiso 1 1 calc R U . . .
H16C H 0.6740 1.0834 0.7662 0.050 Uiso 1 1 calc R U . . .
C17 C 0.58645(12) 0.5585(2) 0.8082(2) 0.0243(7) Uani 1 1 d . . . . .
H17A H 0.5686 0.5758 0.7502 0.029 Uiso 1 1 calc R U . . .
C18 C 0.63054(15) 0.4960(3) 0.7797(3) 0.0493(12) Uani 1 1 d . . . . .
H18A H 0.6488 0.5383 0.7350 0.074 Uiso 1 1 calc R U . . .
H18B H 0.6212 0.4277 0.7513 0.074 Uiso 1 1 calc R U . . .
H18C H 0.6500 0.4818 0.8347 0.074 Uiso 1 1 calc R U . . .
C19 C 0.55451(13) 0.4882(3) 0.8685(3) 0.0331(8) Uani 1 1 d . . . . .
H19A H 0.5272 0.5302 0.8890 0.050 Uiso 1 1 calc R U . . .
H19B H 0.5722 0.4630 0.9227 0.050 Uiso 1 1 calc R U . . .
H19C H 0.5437 0.4262 0.8323 0.050 Uiso 1 1 calc R U . . .
C20 C 0.70961(11) 0.6039(2) 0.4559(2) 0.0211(7) Uani 1 1 d . . . . .
H20A H 0.7194 0.6023 0.3892 0.025 Uiso 1 1 calc R U . . .
C21 C 0.75260(12) 0.5792(3) 0.5159(3) 0.0310(8) Uani 1 1 d . . . . .
H21A H 0.7652 0.5084 0.4992 0.046 Uiso 1 1 calc R U . . .
H21B H 0.7434 0.5793 0.5814 0.046 Uiso 1 1 calc R U . . .
H21C H 0.7769 0.6341 0.5055 0.046 Uiso 1 1 calc R U . . .
C22 C 0.67053(13) 0.5202(2) 0.4704(3) 0.0305(8) Uani 1 1 d . . . . .
H22A H 0.6828 0.4485 0.4560 0.046 Uiso 1 1 calc R U . . .
H22B H 0.6438 0.5365 0.4295 0.046 Uiso 1 1 calc R U . . .
H22C H 0.6600 0.5222 0.5352 0.046 Uiso 1 1 calc R U . . .
C23 C 0.72930(11) 0.8365(2) 0.4488(2) 0.0197(6) Uani 1 1 d . . . . .
H23A H 0.7555 0.8313 0.4951 0.024 Uiso 1 1 calc R U . . .
C24 C 0.75108(13) 0.8173(3) 0.3528(3) 0.0291(8) Uani 1 1 d . . . . .
H24A H 0.7722 0.8771 0.3372 0.044 Uiso 1 1 calc R U . . .
H24B H 0.7259 0.8124 0.3064 0.044 Uiso 1 1 calc R U . . .
H24C H 0.7691 0.7500 0.3535 0.044 Uiso 1 1 calc R U . . .
C25 C 0.70820(12) 0.9491(2) 0.4577(3) 0.0277(8) Uani 1 1 d . . . . .
H25A H 0.7325 1.0028 0.4438 0.041 Uiso 1 1 calc R U . . .
H25B H 0.6966 0.9598 0.5211 0.041 Uiso 1 1 calc R U . . .
H25C H 0.6819 0.9569 0.4139 0.041 Uiso 1 1 calc R U . . .
Ni2 Ni 0.60026(2) 0.25910(3) 0.39393(2) 0.01441(12) Uani 1 1 d D . . . .
P1A P 0.56455(4) 0.24713(5) 0.51938(9) 0.0144(2) Uani 1 1 d . . . . .
O1A O 0.60354(10) 0.25819(16) 0.6074(3) 0.0183(6) Uani 1 1 d . . . . .
N1A N 0.65090(12) 0.25068(17) 0.2993(3) 0.0158(9) Uani 1 1 d . . . . .
C1AM C 0.5455(2) 0.2763(6) 0.3121(4) 0.0237(9) Uani 0.766(6) 1 d D . P B 1
H1AA H 0.5395 0.2087 0.2793 0.036 Uiso 0.766(6) 1 calc R U P B 1
H1AB H 0.5519 0.3333 0.2669 0.036 Uiso 0.766(6) 1 calc R U P B 1
H1AC H 0.5178 0.2956 0.3492 0.036 Uiso 0.766(6) 1 calc R U P B 1
C1A C 0.65199(14) 0.24599(19) 0.4751(4) 0.0141(11) Uani 1 1 d . . . . .
C2A C 0.64933(16) 0.2540(2) 0.5701(4) 0.0143(11) Uani 1 1 d . . . . .
C3A C 0.68940(16) 0.2607(2) 0.6259(3) 0.0185(10) Uani 1 1 d . . . . .
H3AA H 0.6869 0.2670 0.6914 0.022 Uiso 1 1 calc R U . . .
C4A C 0.73365(17) 0.2578(2) 0.5818(4) 0.0226(11) Uani 1 1 d . . . . .
H4AA H 0.7614 0.2630 0.6186 0.027 Uiso 1 1 calc R U . . .
C5A C 0.73830(15) 0.2477(2) 0.4878(4) 0.0204(10) Uani 1 1 d . . . . .
H5AA H 0.7687 0.2443 0.4598 0.025 Uiso 1 1 calc R U . . .
C6A C 0.69678(18) 0.2424(2) 0.4330(3) 0.0153(10) Uani 1 1 d . . . . .
C7A C 0.69313(18) 0.2421(2) 0.3316(4) 0.0186(10) Uani 1 1 d . . . . .
H7AA H 0.7200 0.2361 0.2925 0.022 Uiso 1 1 calc R U . . .
C8A C 0.64407(16) 0.2550(2) 0.1989(4) 0.0168(10) Uani 1 1 d . . . . .
C9A C 0.65312(11) 0.3518(2) 0.1530(2) 0.0193(6) Uani 1 1 d . . . . .
C10A C 0.64505(12) 0.3521(3) 0.0567(2) 0.0247(7) Uani 1 1 d . . . . .
H10B H 0.6513 0.4155 0.0221 0.030 Uiso 1 1 calc R U . . .
C11A C 0.62828(15) 0.2624(3) 0.0115(4) 0.0246(9) Uani 1 1 d . . . . .
H11B H 0.6234 0.2646 -0.0536 0.030 Uiso 1 1 calc R U . . .
C12A C 0.61850(12) 0.1694(3) 0.0599(2) 0.0234(7) Uani 1 1 d . . . . .
H12B H 0.6065 0.1085 0.0278 0.028 Uiso 1 1 calc R U . . .
C13A C 0.62597(11) 0.1636(2) 0.1560(2) 0.0195(6) Uani 1 1 d . . . . .
C14A C 0.66837(12) 0.4533(2) 0.2021(2) 0.0246(7) Uani 1 1 d . . . . .
H14B H 0.6786 0.4327 0.2661 0.030 Uiso 1 1 calc R U . . .
C16A C 0.70982(14) 0.5098(3) 0.1556(3) 0.0430(10) Uani 1 1 d . . . . .
H16D H 0.7366 0.4601 0.1511 0.065 Uiso 1 1 calc R U . . .
H16E H 0.7190 0.5725 0.1926 0.065 Uiso 1 1 calc R U . . .
H16F H 0.7005 0.5332 0.0933 0.065 Uiso 1 1 calc R U . . .
C15A C 0.62658(14) 0.5309(3) 0.2120(3) 0.0421(9) Uani 1 1 d . . . . .
H15D H 0.6012 0.4959 0.2471 0.063 Uiso 1 1 calc R U . . .
H15E H 0.6149 0.5507 0.1503 0.063 Uiso 1 1 calc R U . . .
H15F H 0.6369 0.5957 0.2450 0.063 Uiso 1 1 calc R U . . .
C17A C 0.61635(12) 0.0613(2) 0.2099(2) 0.0248(7) Uani 1 1 d . . . . .
H17B H 0.6123 0.0817 0.2765 0.030 Uiso 1 1 calc R U . . .
C18A C 0.57082(14) 0.0038(3) 0.1789(3) 0.0410(10) Uani 1 1 d . . . . .
H18D H 0.5631 -0.0532 0.2233 0.062 Uiso 1 1 calc R U . . .
H18E H 0.5756 -0.0278 0.1173 0.062 Uiso 1 1 calc R U . . .
H18F H 0.5448 0.0556 0.1763 0.062 Uiso 1 1 calc R U . . .
C19A C 0.65824(14) -0.0148(3) 0.2042(3) 0.0357(9) Uani 1 1 d . . . . .
H19D H 0.6517 -0.0793 0.2410 0.054 Uiso 1 1 calc R U . . .
H19E H 0.6865 0.0210 0.2285 0.054 Uiso 1 1 calc R U . . .
H19F H 0.6636 -0.0352 0.1393 0.054 Uiso 1 1 calc R U . . .
C20A C 0.51970(11) 0.3441(2) 0.5549(2) 0.0199(6) Uani 1 1 d . . . . .
H20B H 0.4935 0.3404 0.5084 0.024 Uiso 1 1 calc R U . . .
C21A C 0.49816(14) 0.3204(3) 0.6499(3) 0.0353(9) Uani 1 1 d . . . . .
H21D H 0.4758 0.3775 0.6662 0.053 Uiso 1 1 calc R U . . .
H21E H 0.5233 0.3173 0.6966 0.053 Uiso 1 1 calc R U . . .
H21F H 0.4816 0.2513 0.6479 0.053 Uiso 1 1 calc R U . . .
C22A C 0.54068(13) 0.4575(3) 0.5496(3) 0.0304(8) Uani 1 1 d . . . . .
H22D H 0.5156 0.5106 0.5596 0.046 Uiso 1 1 calc R U . . .
H22E H 0.5548 0.4685 0.4883 0.046 Uiso 1 1 calc R U . . .
H22F H 0.5650 0.4657 0.5975 0.046 Uiso 1 1 calc R U . . .
C23A C 0.53988(11) 0.1134(2) 0.5391(2) 0.0201(6) Uani 1 1 d . . . . .
H23B H 0.5278 0.1095 0.6042 0.024 Uiso 1 1 calc R U . . .
C24A C 0.57885(13) 0.0296(2) 0.5269(3) 0.0314(8) Uani 1 1 d . . . . .
H24D H 0.5666 -0.0416 0.5432 0.047 Uiso 1 1 calc R U . . .
H24E H 0.6055 0.0474 0.5675 0.047 Uiso 1 1 calc R U . . .
H24F H 0.5895 0.0293 0.4622 0.047 Uiso 1 1 calc R U . . .
C25A C 0.49876(12) 0.0913(3) 0.4725(3) 0.0304(8) Uani 1 1 d . . . . .
H25D H 0.4860 0.0195 0.4846 0.046 Uiso 1 1 calc R U . . .
H25E H 0.5101 0.0953 0.4083 0.046 Uiso 1 1 calc R U . . .
H25F H 0.4739 0.1451 0.4821 0.046 Uiso 1 1 calc R U . . .
Cl1A Cl 0.54276(18) 0.3196(5) 0.3040(4) 0.0398(16) Uani 0.234(6) 1 d D . P B 2
Cl1 Cl 0.7118(3) 0.7687(13) 0.6988(8) 0.0398(16) Uani 0.149(5) 1 d D . P A 2

loop_
_atom_site_aniso_label
_atom_site_aniso_U_11
_atom_site_aniso_U_22
_atom_site_aniso_U_33
_atom_site_aniso_U_23
_atom_site_aniso_U_13
_atom_site_aniso_U_12
Ni1 0.0121(3) 0.0199(2) 0.0109(3) -0.00131(14) -0.0003(3) -0.00032(13)
P1 0.0146(5) 0.0166(3) 0.0124(5) -0.0010(3) 0.0009(4) -0.0006(3)
O1 0.0207(17) 0.0246(13) 0.0106(16) -0.0009(9) 0.0018(15) -0.0021(7)
N1 0.015(2) 0.0178(16) 0.013(2) -0.0011(9) -0.0003(15) 0.0000(9)
C1M 0.0144(14) 0.038(3) 0.0182(14) -0.0030(15) -0.0038(10) -0.0011(16)
C1 0.023(3) 0.0137(18) 0.008(3) 0.0000(9) -0.0012(18) -0.0014(11)
C2 0.014(2) 0.0110(15) 0.021(3) 0.0017(10) 0.0019(19) -0.0009(10)
C3 0.019(2) 0.0181(15) 0.017(2) -0.0025(11) 0.0028(19) -0.0021(11)
C4 0.017(2) 0.0217(17) 0.025(3) 0.0005(12) -0.0085(19) -0.0005(12)
C5 0.030(3) 0.0213(18) 0.018(3) -0.0007(11) -0.005(2) -0.0024(12)
C6 0.014(3) 0.0142(19) 0.024(3) -0.0005(10) -0.0024(19) -0.0017(10)
C7 0.015(2) 0.0182(17) 0.013(2) 0.0030(10) 0.0029(18) -0.0014(10)
C8 0.017(2) 0.0193(17) 0.012(2) 0.0019(12) 0.0021(18) 0.0017(11)
C9 0.0141(14) 0.0219(15) 0.0166(16) -0.0020(12) 0.0009(12) 0.0010(11)
C10 0.0214(16) 0.0233(15) 0.0163(15) -0.0030(12) -0.0001(13) -0.0001(12)
C11 0.023(2) 0.0320(17) 0.014(2) -0.0013(14) -0.0024(17) 0.0028(13)
C12 0.0258(17) 0.0260(16) 0.0155(16) 0.0031(12) 0.0003(14) 0.0036(13)
C13 0.0203(16) 0.0192(14) 0.0156(15) -0.0014(11) 0.0015(13) 0.0031(12)
C14 0.0296(18) 0.0205(14) 0.0165(16) -0.0005(12) 0.0014(13) -0.0057(13)
C15 0.041(2) 0.0285(17) 0.0259(18) 0.0072(14) 0.0010(16) 0.0062(16)
C16 0.041(2) 0.0295(17) 0.0284(18) -0.0023(14) 0.0033(16) -0.0157(15)
C17 0.0352(18) 0.0188(14) 0.0191(16) 0.0013(12) 0.0003(14) 0.0024(13)
C18 0.049(3) 0.035(2) 0.064(3) -0.020(2) 0.018(2) 0.0030(19)
C19 0.044(2) 0.0242(16) 0.0312(19) -0.0038(13) 0.0041(16) -0.0059(15)
C20 0.0276(18) 0.0155(14) 0.0204(16) -0.0012(12) 0.0039(14) 0.0020(12)
C21 0.0315(19) 0.0272(17) 0.034(2) -0.0012(14) 0.0010(16) 0.0098(14)
C22 0.041(2) 0.0165(14) 0.034(2) -0.0020(13) 0.0070(17) -0.0041(14)
C23 0.0182(16) 0.0193(14) 0.0216(16) -0.0011(12) 0.0009(13) -0.0032(11)
C24 0.0304(19) 0.0270(17) 0.0299(19) 0.0029(14) 0.0119(16) -0.0037(15)
C25 0.0322(19) 0.0185(15) 0.032(2) -0.0002(14) -0.0009(16) -0.0015(13)
Ni2 0.0131(3) 0.0203(2) 0.0099(3) 0.00125(19) -0.0006(2) 0.00016(14)
P1A 0.0145(5) 0.0166(4) 0.0121(5) 0.0005(3) 0.0010(4) -0.0005(3)
O1A 0.0166(16) 0.0269(13) 0.0112(16) -0.0009(9) -0.0019(14) -0.0014(8)
N1A 0.020(2) 0.0172(16) 0.010(2) 0.0006(9) 0.0035(16) 0.0003(10)
C1AM 0.0144(14) 0.038(3) 0.0182(14) -0.0030(15) -0.0038(10) -0.0011(16)
C1A 0.010(2) 0.0110(16) 0.021(3) 0.0020(11) -0.0019(18) -0.0009(9)
C2A 0.020(3) 0.0154(18) 0.007(2) 0.0009(10) 0.0010(17) 0.0000(10)
C3A 0.021(2) 0.0205(16) 0.014(3) 0.0008(12) -0.0053(18) -0.0019(12)
C4A 0.021(2) 0.0237(18) 0.023(3) 0.0029(12) -0.0104(19) 0.0010(12)
C5A 0.012(2) 0.0188(17) 0.030(3) 0.0038(12) -0.008(2) 0.0010(10)
C6A 0.017(2) 0.0149(16) 0.014(2) 0.0010(11) -0.0050(19) 0.0001(11)
C7A 0.018(2) 0.0149(16) 0.023(3) -0.0002(12) 0.003(2) 0.0012(11)
C8A 0.013(2) 0.027(2) 0.011(2) 0.0011(11) 0.0018(18) 0.0034(11)
C9A 0.0159(15) 0.0255(16) 0.0165(15) 0.0035(12) 0.0003(13) 0.0039(12)
C10A 0.0265(17) 0.0291(17) 0.0183(16) 0.0074(13) 0.0031(14) 0.0042(13)
C11A 0.027(2) 0.0342(18) 0.012(2) 0.0005(14) 0.0012(18) 0.0090(14)
C12A 0.0223(17) 0.0304(17) 0.0176(16) -0.0068(13) -0.0007(14) 0.0023(13)
C13A 0.0185(16) 0.0237(15) 0.0165(16) 0.0020(12) 0.0016(13) 0.0033(12)
C14A 0.0327(18) 0.0215(15) 0.0197(17) 0.0041(12) -0.0011(14) -0.0009(13)
C16A 0.047(2) 0.0316(19) 0.050(2) -0.0060(18) 0.013(2) -0.0112(17)
C15A 0.045(2) 0.041(2) 0.041(2) -0.0127(18) 0.0005(19) 0.0085(18)
C17A 0.0337(18) 0.0236(15) 0.0171(16) -0.0015(12) 0.0001(14) -0.0039(13)
C18A 0.045(2) 0.037(2) 0.041(2) 0.0072(17) -0.0071(18) -0.0163(17)
C19A 0.046(2) 0.0272(18) 0.034(2) 0.0051(15) -0.0062(18) 0.0019(16)
C20A 0.0188(16) 0.0212(15) 0.0197(16) -0.0018(12) 0.0021(13) 0.0037(12)
C21A 0.036(2) 0.044(2) 0.0255(19) -0.0019(16) 0.0128(17) 0.0086(17)
C22A 0.036(2) 0.0199(16) 0.035(2) -0.0023(14) -0.0024(17) 0.0039(14)
C23A 0.0176(16) 0.0201(14) 0.0225(17) 0.0009(12) 0.0049(13) -0.0022(12)
C24A 0.0321(19) 0.0160(14) 0.046(2) 0.0029(14) 0.0042(17) -0.0003(13)
C25A 0.0262(17) 0.0304(17) 0.035(2) -0.0034(14) -0.0016(15) -0.0109(13)
Cl1A 0.0230(19) 0.068(4) 0.028(2) -0.004(2) -0.0015(14) -0.0032(19)
Cl1 0.0230(19) 0.068(4) 0.028(2) -0.004(2) -0.0015(14) -0.0032(19)

loop_
_atom_type_symbol
_atom_type_description
_atom_type_scat_dispersion_real
_atom_type_scat_dispersion_imag
_atom_type_scat_source
C C 0.0033 0.0016 'International Tables Vol C Tables 4.2.6.8 and 6.1.1.4'
H H 0.0000 0.0000 'International Tables Vol C Tables 4.2.6.8 and 6.1.1.4'
N N 0.0061 0.0033 'International Tables Vol C Tables 4.2.6.8 and 6.1.1.4'
O O 0.0106 0.0060 'International Tables Vol C Tables 4.2.6.8 and 6.1.1.4'
P P 0.1023 0.0942 'International Tables Vol C Tables 4.2.6.8 and 6.1.1.4'
Ni Ni 0.3393 1.1124 'International Tables Vol C Tables 4.2.6.8 and 6.1.1.4'
Cl Cl 0.1484 0.1585 'International Tables Vol C Tables 4.2.6.8 and 6.1.1.4'

loop_
_geom_angle_atom_site_label_1
_geom_angle_atom_site_label_2
_geom_angle_atom_site_label_3
_geom_angle
C1 Ni1 C1M 179.3(3)
C1 Ni1 N1 81.59(19)
C1M Ni1 N1 98.7(2)
C1 Ni1 P1 81.39(16)
C1M Ni1 P1 98.3(2)
N1 Ni1 P1 162.82(13)
C1 Ni1 Cl1 174.3(4)
N1 Ni1 Cl1 98.7(4)
P1 Ni1 Cl1 98.5(3)
O1 P1 C23 101.38(16)
O1 P1 C20 100.89(15)
C23 P1 C20 107.56(14)
O1 P1 Ni1 108.68(15)
C23 P1 Ni1 119.98(11)
C20 P1 Ni1 115.68(12)
C6 O1 P1 110.0(4)
C7 N1 C8 119.3(4)
C7 N1 Ni1 114.2(4)
C8 N1 Ni1 126.4(3)
Ni1 C1M H1MA 109.5
Ni1 C1M H1MB 109.5
H1MA C1M H1MB 109.5
Ni1 C1M H1MC 109.5
H1MA C1M H1MC 109.5
H1MB C1M H1MC 109.5
C2 C1 C6 118.2(4)
C2 C1 Ni1 117.5(4)
C6 C1 Ni1 124.3(4)
C3 C2 C1 122.3(5)
C3 C2 C7 127.2(5)
C1 C2 C7 110.5(5)
C2 C3 C4 118.1(5)
C2 C3 H3A 120.9
C4 C3 H3A 120.9
C5 C4 C3 120.5(5)
C5 C4 H4A 119.7
C3 C4 H4A 119.7
C6 C5 C4 119.1(5)
C6 C5 H5A 120.4
C4 C5 H5A 120.4
C5 C6 C1 121.7(5)
C5 C6 O1 123.3(5)
C1 C6 O1 115.0(5)
N1 C7 C2 116.3(5)
N1 C7 H7A 121.9
C2 C7 H7A 121.9
C13 C8 C9 121.1(5)
C13 C8 N1 120.4(3)
C9 C8 N1 118.3(3)
C10 C9 C8 118.4(3)
C10 C9 C14 121.6(3)
C8 C9 C14 120.0(3)
C11 C10 C9 120.9(3)
C11 C10 H10A 119.5
C9 C10 H10A 119.5
C10 C11 C12 120.1(4)
C10 C11 H11A 120.0
C12 C11 H11A 120.0
C11 C12 C13 121.6(4)
C11 C12 H12A 119.2
C13 C12 H12A 119.2
C12 C13 C8 117.8(4)
C12 C13 C17 120.7(3)
C8 C13 C17 121.4(3)
C9 C14 C15 110.2(3)
C9 C14 C16 113.3(3)
C15 C14 C16 110.3(3)
C9 C14 H14A 107.6
C15 C14 H14A 107.6
C16 C14 H14A 107.6
C14 C15 H15A 109.5
C14 C15 H15B 109.5
H15A C15 H15B 109.5
C14 C15 H15C 109.5
H15A C15 H15C 109.5
H15B C15 H15C 109.5
C14 C16 H16A 109.5
C14 C16 H16B 109.5
H16A C16 H16B 109.5
C14 C16 H16C 109.5
H16A C16 H16C 109.5
H16B C16 H16C 109.5
C13 C17 C18 110.4(3)
C13 C17 C19 113.8(3)
C18 C17 C19 110.2(3)
C13 C17 H17A 107.4
C18 C17 H17A 107.4
C19 C17 H17A 107.4
C17 C18 H18A 109.5
C17 C18 H18B 109.5
H18A C18 H18B 109.5
C17 C18 H18C 109.5
H18A C18 H18C 109.5
H18B C18 H18C 109.5
C17 C19 H19A 109.5
C17 C19 H19B 109.5
H19A C19 H19B 109.5
C17 C19 H19C 109.5
H19A C19 H19C 109.5
H19B C19 H19C 109.5
C21 C20 C22 111.2(3)
C21 C20 P1 111.8(2)
C22 C20 P1 108.1(2)
C21 C20 H20A 108.6
C22 C20 H20A 108.6
P1 C20 H20A 108.6
C20 C21 H21A 109.5
C20 C21 H21B 109.5
H21A C21 H21B 109.5
C20 C21 H21C 109.5
H21A C21 H21C 109.5
H21B C21 H21C 109.5
C20 C22 H22A 109.5
C20 C22 H22B 109.5
H22A C22 H22B 109.5
C20 C22 H22C 109.5
H22A C22 H22C 109.5
H22B C22 H22C 109.5
C25 C23 C24 112.1(3)
C25 C23 P1 109.5(2)
C24 C23 P1 113.7(2)
C25 C23 H23A 107.0
C24 C23 H23A 107.0
P1 C23 H23A 107.0
C23 C24 H24A 109.5
C23 C24 H24B 109.5
H24A C24 H24B 109.5
C23 C24 H24C 109.5
H24A C24 H24C 109.5
H24B C24 H24C 109.5
C23 C25 H25A 109.5
C23 C25 H25B 109.5
H25A C25 H25B 109.5
C23 C25 H25C 109.5
H25A C25 H25C 109.5
H25B C25 H25C 109.5
C1A Ni2 C1AM 178.1(3)
C1A Ni2 N1A 81.97(19)
C1AM Ni2 N1A 99.4(3)
C1A Ni2 P1A 80.27(16)
C1AM Ni2 P1A 98.5(2)
N1A Ni2 P1A 161.36(13)
C1A Ni2 Cl1A 165.10(19)
N1A Ni2 Cl1A 98.45(18)
P1A Ni2 Cl1A 100.17(14)
O1A P1A C20A 100.96(17)
O1A P1A C23A 102.00(15)
C20A P1A C23A 107.03(14)
O1A P1A Ni2 109.27(14)
C20A P1A Ni2 122.37(12)
C23A P1A Ni2 112.74(12)
C2A O1A P1A 108.3(4)
C7A N1A C8A 118.9(4)
C7A N1A Ni2 115.3(4)
C8A N1A Ni2 125.7(3)
Ni2 C1AM H1AA 109.5
Ni2 C1AM H1AB 109.5
H1AA C1AM H1AB 109.5
Ni2 C1AM H1AC 109.5
H1AA C1AM H1AC 109.5
H1AB C1AM H1AC 109.5
C2A C1A C6A 118.8(4)
C2A C1A Ni2 124.8(4)
C6A C1A Ni2 115.8(4)
C1A C2A C3A 122.3(4)
C1A C2A O1A 115.7(4)
C3A C2A O1A 121.9(5)
C2A C3A C4A 117.6(5)
C2A C3A H3AA 121.2
C4A C3A H3AA 121.2
C5A C4A C3A 122.5(5)
C5A C4A H4AA 118.8
C3A C4A H4AA 118.8
C4A C5A C6A 118.4(5)
C4A C5A H5AA 120.8
C6A C5A H5AA 120.8
C1A C6A C5A 120.4(4)
C1A C6A C7A 111.5(5)
C5A C6A C7A 127.9(5)
N1A C7A C6A 115.2(5)
N1A C7A H7AA 122.4
C6A C7A H7AA 122.4
C13A C8A C9A 124.2(5)
C13A C8A N1A 117.3(3)
C9A C8A N1A 118.4(3)
C8A C9A C10A 116.0(4)
C8A C9A C14A 123.5(3)
C10A C9A C14A 120.5(3)
C11A C10A C9A 121.4(4)
C11A C10A H10B 119.3
C9A C10A H10B 119.3
C10A C11A C12A 120.7(4)
C10A C11A H11B 119.7
C12A C11A H11B 119.7
C11A C12A C13A 120.8(3)
C11A C12A H12B 119.6
C13A C12A H12B 119.6
C8A C13A C12A 116.9(3)
C8A C13A C17A 121.6(3)
C12A C13A C17A 121.4(3)
C9A C14A C16A 113.6(3)
C9A C14A C15A 110.5(3)
C16A C14A C15A 110.1(3)
C9A C14A H14B 107.5
C16A C14A H14B 107.5
C15A C14A H14B 107.5
C14A C16A H16D 109.5
C14A C16A H16E 109.5
H16D C16A H16E 109.5
C14A C16A H16F 109.5
H16D C16A H16F 109.5
H16E C16A H16F 109.5
C14A C15A H15D 109.5
C14A C15A H15E 109.5
H15D C15A H15E 109.5
C14A C15A H15F 109.5
H15D C15A H15F 109.5
H15E C15A H15F 109.5
C13A C17A C19A 110.8(3)
C13A C17A C18A 113.1(3)
C19A C17A C18A 110.3(3)
C13A C17A H17B 107.4
C19A C17A H17B 107.4
C18A C17A H17B 107.4
C17A C18A H18D 109.5
C17A C18A H18E 109.5
H18D C18A H18E 109.5
C17A C18A H18F 109.5
H18D C18A H18F 109.5
H18E C18A H18F 109.5
C17A C19A H19D 109.5
C17A C19A H19E 109.5
H19D C19A H19E 109.5
C17A C19A H19F 109.5
H19D C19A H19F 109.5
H19E C19A H19F 109.5
C21A C20A C22A 112.2(3)
C21A C20A P1A 113.7(2)
C22A C20A P1A 109.0(2)
C21A C20A H20B 107.2
C22A C20A H20B 107.2
P1A C20A H20B 107.2
C20A C21A H21D 109.5
C20A C21A H21E 109.5
H21D C21A H21E 109.5
C20A C21A H21F 109.5
H21D C21A H21F 109.5
H21E C21A H21F 109.5
C20A C22A H22D 109.5
C20A C22A H22E 109.5
H22D C22A H22E 109.5
C20A C22A H22F 109.5
H22D C22A H22F 109.5
H22E C22A H22F 109.5
C24A C23A C25A 110.7(3)
C24A C23A P1A 109.2(2)
C25A C23A P1A 110.9(2)
C24A C23A H23B 108.7
C25A C23A H23B 108.7
P1A C23A H23B 108.7
C23A C24A H24D 109.5
C23A C24A H24E 109.5
H24D C24A H24E 109.5
C23A C24A H24F 109.5
H24D C24A H24F 109.5
H24E C24A H24F 109.5
C23A C25A H25D 109.5
C23A C25A H25E 109.5
H25D C25A H25E 109.5
C23A C25A H25F 109.5
H25D C25A H25F 109.5
H25E C25A H25F 109.5

loop_
_geom_bond_atom_site_label_1
_geom_bond_atom_site_label_2
_geom_bond_distance
Ni1 C1 1.869(5)
Ni1 C1M 1.959(4)
Ni1 N1 1.980(4)
Ni1 P1 2.0746(14)
Ni1 Cl1 2.210(5)
P1 O1 1.669(4)
P1 C23 1.826(3)
P1 C20 1.829(3)
O1 C6 1.397(6)
N1 C7 1.296(6)
N1 C8 1.423(8)
C1M H1MA 0.9800
C1M H1MB 0.9800
C1M H1MC 0.9800
C1 C2 1.389(7)
C1 C6 1.394(8)
C2 C3 1.383(7)
C2 C7 1.453(7)
C3 C4 1.414(8)
C3 H3A 0.9500
C4 C5 1.398(7)
C4 H4A 0.9500
C5 C6 1.380(7)
C5 H5A 0.9500
C7 H7A 0.9500
C8 C13 1.409(5)
C8 C9 1.416(5)
C9 C10 1.396(4)
C9 C14 1.519(4)
C10 C11 1.382(5)
C10 H10A 0.9500
C11 C12 1.384(5)
C11 H11A 0.9500
C12 C13 1.396(4)
C12 H12A 0.9500
C13 C17 1.521(4)
C14 C15 1.538(5)
C14 C16 1.541(4)
C14 H14A 1.0000
C15 H15A 0.9800
C15 H15B 0.9800
C15 H15C 0.9800
C16 H16A 0.9800
C16 H16B 0.9800
C16 H16C 0.9800
C17 C18 1.527(5)
C17 C19 1.529(5)
C17 H17A 1.0000
C18 H18A 0.9800
C18 H18B 0.9800
C18 H18C 0.9800
C19 H19A 0.9800
C19 H19B 0.9800
C19 H19C 0.9800
C20 C21 1.524(5)
C20 C22 1.534(4)
C20 H20A 1.0000
C21 H21A 0.9800
C21 H21B 0.9800
C21 H21C 0.9800
C22 H22A 0.9800
C22 H22B 0.9800
C22 H22C 0.9800
C23 C25 1.529(4)
C23 C24 1.533(5)
C23 H23A 1.0000
C24 H24A 0.9800
C24 H24B 0.9800
C24 H24C 0.9800
C25 H25A 0.9800
C25 H25B 0.9800
C25 H25C 0.9800
Ni2 C1A 1.882(5)
Ni2 C1AM 1.958(4)
Ni2 N1A 1.981(4)
Ni2 P1A 2.0765(14)
Ni2 Cl1A 2.212(5)
P1A O1A 1.686(4)
P1A C20A 1.825(3)
P1A C23A 1.826(3)
O1A C2A 1.403(6)
N1A C7A 1.287(6)
N1A C8A 1.462(8)
C1AM H1AA 0.9800
C1AM H1AB 0.9800
C1AM H1AC 0.9800
C1A C2A 1.375(8)
C1A C6A 1.406(7)
C2A C3A 1.393(7)
C3A C4A 1.405(7)
C3A H3AA 0.9500
C4A C5A 1.367(8)
C4A H4AA 0.9500
C5A C6A 1.417(7)
C5A H5AA 0.9500
C6A C7A 1.465(7)
C7A H7AA 0.9500
C8A C13A 1.392(5)
C8A C9A 1.398(5)
C9A C10A 1.406(4)
C9A C14A 1.510(4)
C10A C11A 1.376(5)
C10A H10B 0.9500
C11A C12A 1.379(5)
C11A H11B 0.9500
C12A C13A 1.402(4)
C12A H12B 0.9500
C13A C17A 1.516(4)
C14A C16A 1.523(5)
C14A C15A 1.534(5)
C14A H14B 1.0000
C16A H16D 0.9800
C16A H16E 0.9800
C16A H16F 0.9800
C15A H15D 0.9800
C15A H15E 0.9800
C15A H15F 0.9800
C17A C19A 1.520(5)
C17A C18A 1.540(5)
C17A H17B 1.0000
C18A H18D 0.9800
C18A H18E 0.9800
C18A H18F 0.9800
C19A H19D 0.9800
C19A H19E 0.9800
C19A H19F 0.9800
C20A C21A 1.527(5)
C20A C22A 1.532(4)
C20A H20B 1.0000
C21A H21D 0.9800
C21A H21E 0.9800
C21A H21F 0.9800
C22A H22D 0.9800
C22A H22E 0.9800
C22A H22F 0.9800
C23A C24A 1.528(4)
C23A C25A 1.533(5)
C23A H23B 1.0000
C24A H24D 0.9800
C24A H24E 0.9800
C24A H24F 0.9800
C25A H25D 0.9800
C25A H25E 0.9800
C25A H25F 0.9800
